data_4310859
loop_
_publ_author_name
'Richard D. Adams'
'Burjor Captain'
'Perry J. Pellechia'
'Jack L. Smith'

_publ_section_title
;
 Platinum-Rhodium Carbonyl Clusters: New Structures and New Types of
 Dynamical Activity
;
_journal_name_full 'Inorganic Chemistry'
_journal_page_first 2695
_journal_page_last 2702
_journal_paper_doi 10.1021/ic0353920
_journal_volume 43
_journal_year 2004
_chemical_formula_sum 'C44 H81 O8 P3 Pt3 Rh2'
_chemical_formula_weight 1622.09
_chemical_name_systematic
; 
 ? 
;
_space_group_IT_number 33
_symmetry_cell_setting orthorhombic
_symmetry_space_group_name_Hall 'P 2c -2n'
_symmetry_space_group_name_H-M 'P n a 21'
_atom_sites_solution_hydrogens geom
_atom_sites_solution_primary direct
_atom_sites_solution_secondary difmap
_audit_creation_method SHELXL-97
_cell_angle_alpha 90.00
_cell_angle_beta 90.00
_cell_angle_gamma 90.00
_cell_formula_units_Z 4
_cell_length_a 39.314(3)
_cell_length_b 12.0693(9)
_cell_length_c 12.3772(9)
_cell_measurement_reflns_used 5080
_cell_measurement_temperature 296(2)
_cell_measurement_theta_max 20.49
_cell_measurement_theta_min 2.29
_cell_volume 5872.9(8)
_computing_cell_refinement 'SAINT+  V6.2 (Bruker, 2001)'
_computing_data_collection 'SMART V5.625 (Bruker, 2001)'
_computing_data_reduction 'SAINT+  V6.2'
_computing_molecular_graphics 'SHELXTL V6.1 (Sheldrick, 1997)'
_computing_publication_material 'SHELXTL V6.1'
_computing_structure_refinement 'SHELXL-97 (Sheldrick, 1997)'
_computing_structure_solution 'SHELXS-97 (Sheldrick, 1990)'
_diffrn_ambient_temperature 296(2)
_diffrn_measured_fraction_theta_full 1.000
_diffrn_measured_fraction_theta_max 1.000
_diffrn_measurement_device_type 'Bruker SMART APEX CCD diffractometer'
_diffrn_measurement_method 'omega scans'
_diffrn_radiation_monochromator graphite
_diffrn_radiation_source 'fine-focus sealed tube'
_diffrn_radiation_type MoK\a
_diffrn_radiation_wavelength 0.71073
_diffrn_reflns_av_R_equivalents 0.0787
_diffrn_reflns_av_sigmaI/netI 0.0978
_diffrn_reflns_limit_h_max 47
_diffrn_reflns_limit_h_min -48
_diffrn_reflns_limit_k_max 14
_diffrn_reflns_limit_k_min -13
_diffrn_reflns_limit_l_max 15
_diffrn_reflns_limit_l_min -15
_diffrn_reflns_number 36793
_diffrn_reflns_theta_full 26.02
_diffrn_reflns_theta_max 26.02
_diffrn_reflns_theta_min 1.04
_diffrn_standards_decay_% <1
_exptl_absorpt_coefficient_mu 7.794
_exptl_absorpt_correction_T_max 1.000
_exptl_absorpt_correction_T_min 0.699
_exptl_absorpt_correction_type SADABS
_exptl_absorpt_process_details '(SADABS, Bruker, 1997)'
_exptl_crystal_colour DarkRed
_exptl_crystal_density_diffrn 1.835
_exptl_crystal_density_method 'not measured'
_exptl_crystal_description Plate
_exptl_crystal_F_000 3112
_exptl_crystal_size_max 0.25
_exptl_crystal_size_mid 0.08
_exptl_crystal_size_min 0.02
_refine_diff_density_max 1.179
_refine_diff_density_min -0.982
_refine_diff_density_rms 0.169
_refine_ls_abs_structure_details 'Flack H D (1983), Acta Cryst. A39, 876-881'
_refine_ls_abs_structure_Flack 0.007(6)
_refine_ls_extinction_method none
_refine_ls_goodness_of_fit_ref 1.020
_refine_ls_hydrogen_treatment mixed
_refine_ls_matrix_type full
_refine_ls_number_parameters 565
_refine_ls_number_reflns 11520
_refine_ls_number_restraints 1
_refine_ls_restrained_S_all 1.020
_refine_ls_R_factor_all 0.0729
_refine_ls_R_factor_gt 0.0487
_refine_ls_shift/su_max 0.007
_refine_ls_shift/su_mean 0.000
_refine_ls_structure_factor_coef Fsqd
_refine_ls_weighting_details 'calc w=1/[\s^2^(Fo^2^)+(0.0144P)^2^+0.0000P] where P=(Fo^2^+2Fc^2^)/3'
_refine_ls_weighting_scheme calc
_refine_ls_wR_factor_gt 0.0916
_refine_ls_wR_factor_ref 0.0999
_reflns_number_gt 8834
_reflns_number_total 11520
_reflns_threshold_expression >2sigma(I)
_cod_data_source_file ic0353920si20031204_105654.cif
_cod_data_source_block pna21f
_cod_depositor_comments
;
The following automatic conversions were performed:
'_symmetry_cell_setting' value 'Orthorhombic' changed to 'orthorhombic'
according to '/home/saulius/struct/CIF-dictionaries/cif_core.dic'
dictionary named 'cif_core.dic' version 2.4.1 from 2010-06-29.

Automatic conversion script
Id: cif_fix_enum 1527 2010-12-29 10:47:43Z saulius 
;
_cod_original_cell_volume 5872.9(7)
_cod_database_code 4310859

loop_
_symmetry_equiv_pos_as_xyz
'x, y, z'
'-x, -y, z+1/2'
'x+1/2, -y+1/2, z'
'-x+1/2, y+1/2, z+1/2'

loop_
_atom_site_label
_atom_site_type_symbol
_atom_site_fract_x
_atom_site_fract_y
_atom_site_fract_z
_atom_site_U_iso_or_equiv
_atom_site_adp_type
_atom_site_occupancy
_atom_site_symmetry_multiplicity
_atom_site_calc_flag
_atom_site_refinement_flags
_atom_site_disorder_assembly
_atom_site_disorder_group
Pt1 Pt 0.821580(12) 0.21019(4) 0.02454(4) 0.04155(13) Uani 1 1 d . . .
Pt2 Pt 0.903833(12) 0.11721(5) 0.30604(4) 0.04523(14) Uani 1 1 d . . .
Pt3 Pt 0.892560(12) 0.31462(4) 0.15047(5) 0.04440(14) Uani 1 1 d . . .
Rh1 Rh 0.84055(2) 0.18838(9) 0.23317(8) 0.0380(2) Uani 1 1 d . . .
Rh2 Rh 0.88415(2) 0.10131(9) 0.08506(8) 0.0365(2) Uani 1 1 d . . .
P1 P 0.77211(9) 0.2020(4) -0.0828(3) 0.0529(10) Uani 1 1 d . . .
P2 P 0.93465(9) 0.0689(3) 0.4557(3) 0.0501(9) Uani 1 1 d . . .
P3 P 0.91113(10) 0.4932(3) 0.1078(4) 0.0592(11) Uani 1 1 d . . .
O1 O 0.8081(3) 0.1431(12) 0.4495(11) 0.110(5) Uani 1 1 d . . .
O2 O 0.8281(3) -0.0581(9) 0.1664(10) 0.077(3) Uani 1 1 d . . .
O3 O 0.9323(3) -0.0625(9) 0.1817(8) 0.067(3) Uani 1 1 d . . .
O4 O 0.9020(3) -0.0612(11) -0.0929(8) 0.092(4) Uani 1 1 d . . .
O5 O 0.9542(2) 0.2039(9) 0.0505(11) 0.083(4) Uani 1 1 d . . .
O6 O 0.8733(2) 0.2146(10) -0.1518(8) 0.076(3) Uani 1 1 d . . .
O7 O 0.8589(3) 0.3967(9) 0.3561(9) 0.081(4) Uani 1 1 d . . .
O8 O 0.7806(3) 0.3332(11) 0.2021(9) 0.088(4) Uani 1 1 d . . .
C1 C 0.8218(4) 0.1628(15) 0.3641(13) 0.070(5) Uani 1 1 d . . .
C2 C 0.8403(3) 0.0288(11) 0.1677(11) 0.042(3) Uani 1 1 d . . .
C3 C 0.9143(3) 0.0159(13) 0.1874(10) 0.043(3) Uani 1 1 d . . .
C4 C 0.8945(4) 0.0002(12) -0.0264(12) 0.056(4) Uani 1 1 d . . .
C5 C 0.9264(3) 0.2174(10) 0.0696(12) 0.049(4) Uani 1 1 d . . .
C6 C 0.8580(4) 0.1936(13) -0.0762(11) 0.054(4) Uani 1 1 d . . .
C7 C 0.8620(3) 0.3418(11) 0.2801(12) 0.046(3) Uani 1 1 d . . .
C8 C 0.8007(3) 0.2698(12) 0.1671(12) 0.054(4) Uani 1 1 d . . .
C10 C 0.7817(4) 0.1690(17) -0.2278(12) 0.081(6) Uani 1 1 d . . .
C11 C 0.8084(5) 0.0650(19) -0.2347(17) 0.120(8) Uani 1 1 d . . .
H11A H 0.8233 0.0752 -0.2953 0.179 Uiso 1 1 calc R . .
H11B H 0.7960 -0.0029 -0.2434 0.179 Uiso 1 1 calc R . .
H11C H 0.8216 0.0616 -0.1694 0.179 Uiso 1 1 calc R . .
C12 C 0.8016(5) 0.2674(16) -0.2808(14) 0.083(5) Uani 1 1 d . . .
H12A H 0.8104 0.2445 -0.3497 0.124 Uiso 1 1 calc R . .
H12B H 0.8201 0.2887 -0.2347 0.124 Uiso 1 1 calc R . .
H12C H 0.7866 0.3292 -0.2906 0.124 Uiso 1 1 calc R . .
C13 C 0.7515(5) 0.1327(19) -0.3013(14) 0.117(8) Uani 1 1 d . . .
H13A H 0.7381 0.1963 -0.3196 0.175 Uiso 1 1 calc R . .
H13B H 0.7377 0.0798 -0.2635 0.175 Uiso 1 1 calc R . .
H13C H 0.7603 0.0995 -0.3662 0.175 Uiso 1 1 calc R . .
C14 C 0.7469(4) 0.3389(15) -0.0787(14) 0.076(5) Uani 1 1 d . . .
C16 C 0.7725(5) 0.4339(15) -0.0804(16) 0.095(6) Uani 1 1 d . . .
H16A H 0.7613 0.5016 -0.0606 0.142 Uiso 1 1 calc R . .
H16B H 0.7818 0.4411 -0.1517 0.142 Uiso 1 1 calc R . .
H16C H 0.7904 0.4187 -0.0300 0.142 Uiso 1 1 calc R . .
C17 C 0.7236(5) 0.3606(17) -0.1818(19) 0.116(8) Uani 1 1 d . . .
H17A H 0.7031 0.3177 -0.1760 0.173 Uiso 1 1 calc R . .
H17B H 0.7357 0.3393 -0.2459 0.173 Uiso 1 1 calc R . .
H17C H 0.7179 0.4379 -0.1858 0.173 Uiso 1 1 calc R . .
C15 C 0.7249(5) 0.3502(19) 0.0177(15) 0.107(7) Uani 1 1 d . . .
H15A H 0.7362 0.3191 0.0793 0.161 Uiso 1 1 calc R . .
H15B H 0.7039 0.3118 0.0056 0.161 Uiso 1 1 calc R . .
H15C H 0.7203 0.4273 0.0306 0.161 Uiso 1 1 calc R . .
C18 C 0.7444(5) 0.083(2) -0.0247(18) 0.099(7) Uani 1 1 d . . .
C19 C 0.7062(5) 0.084(2) -0.0715(17) 0.128(9) Uani 1 1 d . . .
H19A H 0.7025 0.0192 -0.1145 0.192 Uiso 1 1 calc R . .
H19B H 0.7031 0.1490 -0.1154 0.192 Uiso 1 1 calc R . .
H19C H 0.6904 0.0854 -0.0126 0.192 Uiso 1 1 calc R . .
C20 C 0.7422(4) 0.0948(19) 0.0958(16) 0.110(8) Uani 1 1 d . . .
H20A H 0.7366 0.0245 0.1276 0.165 Uiso 1 1 calc R . .
H20B H 0.7248 0.1477 0.1135 0.165 Uiso 1 1 calc R . .
H20C H 0.7636 0.1199 0.1234 0.165 Uiso 1 1 calc R . .
C21 C 0.7623(5) -0.0320(19) -0.0549(18) 0.111(7) Uani 1 1 d . . .
H21A H 0.7833 -0.0386 -0.0159 0.166 Uiso 1 1 calc R . .
H21B H 0.7668 -0.0341 -0.1311 0.166 Uiso 1 1 calc R . .
H21C H 0.7475 -0.0924 -0.0359 0.166 Uiso 1 1 calc R . .
C22 C 0.9175(5) -0.0673(14) 0.5178(15) 0.074(5) Uani 1 1 d . . .
C23 C 0.9421(5) -0.1120(17) 0.6035(14) 0.108(7) Uani 1 1 d . . .
H23A H 0.9328 -0.1781 0.6350 0.161 Uiso 1 1 calc R . .
H23B H 0.9454 -0.0572 0.6587 0.161 Uiso 1 1 calc R . .
H23C H 0.9636 -0.1288 0.5703 0.161 Uiso 1 1 calc R . .
C24 C 0.8855(5) -0.038(2) 0.5696(16) 0.120(8) Uani 1 1 d . . .
H24A H 0.8700 -0.0089 0.5165 0.179 Uiso 1 1 calc R . .
H24B H 0.8896 0.0175 0.6239 0.179 Uiso 1 1 calc R . .
H24C H 0.8757 -0.1023 0.6026 0.179 Uiso 1 1 calc R . .
C25 C 0.9113(6) -0.1466(16) 0.4306(16) 0.115(8) Uani 1 1 d . . .
H25A H 0.9059 -0.2177 0.4609 0.173 Uiso 1 1 calc R . .
H25B H 0.9314 -0.1529 0.3867 0.173 Uiso 1 1 calc R . .
H25C H 0.8927 -0.1213 0.3869 0.173 Uiso 1 1 calc R . .
C30 C 0.9307(4) 0.1875(14) 0.5542(11) 0.063(4) Uani 1 1 d . . .
C31 C 0.9496(4) 0.2875(15) 0.5177(17) 0.092(6) Uani 1 1 d . . .
H31A H 0.9425 0.3067 0.4458 0.139 Uiso 1 1 calc R . .
H31B H 0.9735 0.2724 0.5181 0.139 Uiso 1 1 calc R . .
H31C H 0.9448 0.3481 0.5656 0.139 Uiso 1 1 calc R . .
C32 C 0.9415(5) 0.1657(16) 0.6772(12) 0.086(6) Uani 1 1 d . . .
H32A H 0.9605 0.1155 0.6792 0.128 Uiso 1 1 calc R . .
H32B H 0.9227 0.1340 0.7158 0.128 Uiso 1 1 calc R . .
H32C H 0.9479 0.2346 0.7104 0.128 Uiso 1 1 calc R . .
C33 C 0.8934(4) 0.2267(16) 0.5556(13) 0.084(6) Uani 1 1 d . . .
H33A H 0.8914 0.2917 0.5998 0.126 Uiso 1 1 calc R . .
H33B H 0.8792 0.1690 0.5846 0.126 Uiso 1 1 calc R . .
H33C H 0.8862 0.2436 0.4833 0.126 Uiso 1 1 calc R . .
C26 C 0.9813(3) 0.0527(16) 0.4294(13) 0.071(5) Uani 1 1 d . . .
C27 C 1.0054(4) 0.0597(18) 0.5259(16) 0.108(8) Uani 1 1 d . . .
H27A H 0.9950 0.0254 0.5876 0.163 Uiso 1 1 calc R . .
H27B H 1.0102 0.1360 0.5418 0.163 Uiso 1 1 calc R . .
H27C H 1.0263 0.0222 0.5090 0.163 Uiso 1 1 calc R . .
C28 C 0.9888(4) -0.0613(19) 0.3740(15) 0.109(8) Uani 1 1 d . . .
H28A H 1.0128 -0.0761 0.3765 0.164 Uiso 1 1 calc R . .
H28B H 0.9815 -0.0588 0.3001 0.164 Uiso 1 1 calc R . .
H28C H 0.9768 -0.1190 0.4113 0.164 Uiso 1 1 calc R . .
C29 C 0.9928(3) 0.1401(18) 0.3394(14) 0.096(7) Uani 1 1 d . . .
H29A H 0.9920 0.2136 0.3692 0.144 Uiso 1 1 calc R . .
H29B H 0.9776 0.1356 0.2787 0.144 Uiso 1 1 calc R . .
H29C H 1.0155 0.1238 0.3164 0.144 Uiso 1 1 calc R . .
C34 C 0.9497(6) 0.5317(17) 0.192(2) 0.112(8) Uani 1 1 d . . .
C35 C 0.9799(6) 0.458(2) 0.091(4) 0.33(4) Uani 1 1 d . . .
H35A H 1.0031 0.4766 0.1073 0.492 Uiso 1 1 calc R . .
H35B H 0.9747 0.4816 0.0184 0.492 Uiso 1 1 calc R . .
H35C H 0.9769 0.3792 0.0960 0.492 Uiso 1 1 calc R . .
C37 C 0.9631(5) 0.6526(19) 0.187(2) 0.138(10) Uani 1 1 d . . .
H37A H 0.9447 0.7029 0.2021 0.207 Uiso 1 1 calc R . .
H37B H 0.9721 0.6674 0.1169 0.207 Uiso 1 1 calc R . .
H37C H 0.9806 0.6622 0.2405 0.207 Uiso 1 1 calc R . .
C36 C 0.9534(9) 0.469(3) 0.283(2) 0.34(4) Uani 1 1 d . . .
H36A H 0.9765 0.4739 0.3073 0.504 Uiso 1 1 calc R . .
H36B H 0.9478 0.3937 0.2668 0.504 Uiso 1 1 calc R . .
H36C H 0.9384 0.4968 0.3379 0.504 Uiso 1 1 calc R . .
C38 C 0.8765(4) 0.5981(15) 0.1238(19) 0.090(6) Uani 1 1 d . . .
C39 C 0.8841(6) 0.7198(13) 0.084(2) 0.138(10) Uani 1 1 d . . .
H39A H 0.8836 0.7221 0.0067 0.207 Uiso 1 1 calc R . .
H39B H 0.9062 0.7422 0.1092 0.207 Uiso 1 1 calc R . .
H39C H 0.8672 0.7692 0.1126 0.207 Uiso 1 1 calc R . .
C40 C 0.8777(7) 0.627(2) 0.266(3) 0.196(17) Uani 1 1 d . . .
H40A H 0.8642 0.5734 0.3043 0.294 Uiso 1 1 calc R . .
H40B H 0.8688 0.6999 0.2794 0.294 Uiso 1 1 calc R . .
H40C H 0.9008 0.6234 0.2914 0.294 Uiso 1 1 calc R . .
C41 C 0.8451(5) 0.5639(16) 0.113(3) 0.170(16) Uani 1 1 d . . .
H41A H 0.8310 0.5992 0.1658 0.255 Uiso 1 1 calc R . .
H41B H 0.8442 0.4851 0.1225 0.255 Uiso 1 1 calc R . .
H41C H 0.8371 0.5824 0.0417 0.255 Uiso 1 1 calc R . .
C42 C 0.9257(8) 0.5086(19) -0.037(2) 0.165(14) Uani 1 1 d . . .
C43 C 0.8865(11) 0.504(3) -0.110(3) 0.40(5) Uani 1 1 d . . .
H43A H 0.8908 0.5167 -0.1855 0.595 Uiso 1 1 calc R . .
H43B H 0.8715 0.5608 -0.0833 0.595 Uiso 1 1 calc R . .
H43C H 0.8761 0.4330 -0.1007 0.595 Uiso 1 1 calc R . .
C44 C 0.9426(5) 0.6130(15) -0.0750(17) 0.116(8) Uani 1 1 d . . .
H44A H 0.9657 0.6146 -0.0496 0.175 Uiso 1 1 calc R . .
H44B H 0.9305 0.6760 -0.0471 0.175 Uiso 1 1 calc R . .
H44C H 0.9424 0.6154 -0.1526 0.175 Uiso 1 1 calc R . .
C45 C 0.9361(8) 0.4109(19) -0.0971(18) 0.169(13) Uani 1 1 d . . .
H45A H 0.9378 0.4287 -0.1725 0.254 Uiso 1 1 calc R . .
H45B H 0.9195 0.3533 -0.0873 0.254 Uiso 1 1 calc R . .
H45C H 0.9578 0.3860 -0.0710 0.254 Uiso 1 1 calc R . .

loop_
_atom_site_aniso_label
_atom_site_aniso_U_11
_atom_site_aniso_U_22
_atom_site_aniso_U_33
_atom_site_aniso_U_23
_atom_site_aniso_U_13
_atom_site_aniso_U_12
Pt1 0.0361(3) 0.0508(3) 0.0378(2) -0.0036(3) -0.0036(2) 0.0053(2)
Pt2 0.0380(3) 0.0578(4) 0.0400(3) -0.0113(3) -0.0071(2) 0.0075(2)
Pt3 0.0362(3) 0.0409(3) 0.0561(3) -0.0094(3) 0.0128(3) -0.0035(2)
Rh1 0.0275(5) 0.0519(7) 0.0344(5) -0.0043(5) 0.0030(4) -0.0003(5)
Rh2 0.0314(5) 0.0431(6) 0.0349(5) -0.0047(5) 0.0023(4) 0.0027(4)
P1 0.044(2) 0.070(3) 0.045(2) -0.0079(19) -0.0122(17) 0.0063(18)
P2 0.043(2) 0.068(3) 0.039(2) -0.0117(19) -0.0063(16) 0.0111(18)
P3 0.049(2) 0.043(2) 0.085(3) -0.011(2) 0.024(2) -0.0097(17)
O1 0.113(10) 0.131(13) 0.086(10) -0.010(9) 0.057(8) -0.030(8)
O2 0.074(7) 0.057(7) 0.099(9) -0.019(7) 0.039(7) -0.018(6)
O3 0.082(8) 0.062(7) 0.057(7) -0.017(5) -0.006(5) 0.032(6)
O4 0.141(11) 0.093(10) 0.040(6) -0.029(6) 0.014(7) 0.031(8)
O5 0.036(5) 0.072(8) 0.142(12) -0.014(7) 0.051(6) 0.007(5)
O6 0.056(6) 0.134(11) 0.037(6) 0.012(6) 0.013(5) 0.008(6)
O7 0.114(10) 0.062(8) 0.068(7) -0.022(6) 0.036(7) -0.004(7)
O8 0.075(8) 0.124(11) 0.063(7) -0.023(7) -0.005(6) 0.070(8)
C1 0.053(9) 0.107(14) 0.051(10) -0.027(9) 0.003(8) -0.005(9)
C2 0.044(7) 0.044(8) 0.038(7) -0.001(6) 0.005(7) 0.013(6)
C3 0.014(6) 0.072(10) 0.043(8) -0.013(7) -0.001(5) -0.012(6)
C4 0.058(9) 0.049(9) 0.062(10) -0.012(8) -0.006(7) 0.008(7)
C5 0.040(8) 0.031(7) 0.076(10) -0.001(7) 0.016(7) -0.010(6)
C6 0.059(9) 0.070(11) 0.032(8) -0.010(7) -0.004(7) -0.006(7)
C7 0.026(6) 0.044(8) 0.068(10) -0.009(7) 0.019(6) -0.003(6)
C8 0.042(8) 0.057(9) 0.061(9) 0.009(8) -0.022(8) -0.014(7)
C10 0.073(11) 0.132(17) 0.037(9) -0.033(10) -0.020(8) 0.022(11)
C11 0.122(17) 0.13(2) 0.103(17) -0.056(15) 0.000(13) 0.020(15)
C12 0.081(13) 0.105(16) 0.062(11) 0.004(11) 0.006(10) 0.012(11)
C13 0.107(17) 0.18(2) 0.060(11) -0.052(14) -0.036(11) -0.014(15)
C14 0.065(10) 0.089(14) 0.074(12) -0.014(10) -0.030(10) 0.032(9)
C16 0.104(14) 0.071(14) 0.110(16) -0.015(12) -0.011(13) 0.022(11)
C17 0.116(16) 0.101(16) 0.131(19) -0.009(15) -0.058(16) 0.023(12)
C15 0.080(12) 0.18(2) 0.065(11) -0.018(14) -0.017(11) 0.069(13)
C18 0.064(12) 0.14(2) 0.092(15) -0.010(13) -0.007(10) -0.023(12)
C19 0.086(14) 0.20(3) 0.096(16) -0.055(17) -0.022(13) -0.036(14)
C20 0.067(12) 0.17(2) 0.094(16) 0.007(14) 0.007(11) -0.056(13)
C21 0.109(16) 0.109(18) 0.114(18) 0.006(15) -0.040(14) -0.012(14)
C22 0.092(12) 0.065(11) 0.066(10) 0.011(10) 0.017(11) 0.014(9)
C23 0.136(18) 0.114(18) 0.072(13) 0.003(11) -0.048(12) 0.005(14)
C24 0.14(2) 0.15(2) 0.062(12) 0.029(14) 0.001(13) -0.007(16)
C25 0.21(2) 0.058(13) 0.075(13) 0.009(11) -0.005(15) -0.034(14)
C30 0.074(10) 0.069(12) 0.046(10) -0.015(8) -0.015(7) 0.014(8)
C31 0.095(13) 0.077(13) 0.105(14) -0.034(12) -0.035(13) 0.002(10)
C32 0.098(14) 0.118(16) 0.041(9) -0.020(10) 0.001(9) 0.014(11)
C33 0.075(11) 0.111(16) 0.066(12) -0.019(10) 0.001(9) 0.034(10)
C26 0.042(8) 0.109(15) 0.061(10) -0.019(10) -0.017(8) 0.027(8)
C27 0.045(9) 0.18(2) 0.096(14) -0.058(15) -0.045(10) 0.053(11)
C28 0.081(13) 0.16(2) 0.082(13) -0.031(14) -0.043(11) 0.063(13)
C29 0.029(8) 0.19(2) 0.065(11) 0.006(13) 0.010(7) -0.015(10)
C34 0.112(17) 0.072(14) 0.15(2) 0.014(13) -0.038(15) -0.046(12)
C35 0.074(16) 0.12(2) 0.79(12) 0.15(4) 0.11(4) 0.034(15)
C37 0.085(15) 0.13(2) 0.20(3) -0.031(19) 0.043(16) -0.056(14)
C36 0.43(6) 0.42(6) 0.15(3) 0.15(4) -0.17(4) -0.39(6)
C38 0.061(11) 0.069(12) 0.139(19) 0.018(12) 0.015(11) -0.005(9)
C39 0.15(2) 0.020(9) 0.24(3) 0.032(13) 0.06(2) 0.005(10)
C40 0.18(3) 0.12(2) 0.28(5) -0.02(3) 0.11(3) 0.060(19)
C41 0.087(16) 0.058(14) 0.37(5) 0.00(2) -0.01(2) 0.009(11)
C42 0.30(4) 0.067(15) 0.13(2) -0.031(14) 0.15(2) -0.020(18)
C43 0.55(8) 0.22(4) 0.41(7) 0.23(5) -0.41(7) -0.27(5)
C44 0.17(2) 0.076(15) 0.101(16) 0.019(12) 0.039(16) -0.043(14)
C45 0.35(4) 0.083(18) 0.077(16) 0.005(14) 0.05(2) 0.00(2)

loop_
_atom_type_symbol
_atom_type_description
_atom_type_scat_dispersion_real
_atom_type_scat_dispersion_imag
_atom_type_scat_source
C C 0.0033 0.0016 'International Tables Vol C Tables 4.2.6.8 and 6.1.1.4'
H H 0.0000 0.0000 'International Tables Vol C Tables 4.2.6.8 and 6.1.1.4'
O O 0.0106 0.0060 'International Tables Vol C Tables 4.2.6.8 and 6.1.1.4'
P P 0.1023 0.0942 'International Tables Vol C Tables 4.2.6.8 and 6.1.1.4'
Rh Rh -1.1178 0.9187 'International Tables Vol C Tables 4.2.6.8 and 6.1.1.4'
Pt Pt -1.7033 8.3905 'International Tables Vol C Tables 4.2.6.8 and 6.1.1.4'

loop_
_geom_angle_atom_site_label_1
_geom_angle_atom_site_label_2
_geom_angle_atom_site_label_3
_geom_angle
_geom_angle_site_symmetry_1
_geom_angle_site_symmetry_3
_geom_angle_publ_flag
C6 Pt1 C8 152.7(5) . . ?
C6 Pt1 P1 104.3(4) . . ?
C8 Pt1 P1 99.6(3) . . ?
C6 Pt1 Rh1 114.0(4) . . ?
C8 Pt1 Rh1 48.0(4) . . ?
P1 Pt1 Rh1 139.71(10) . . ?
C6 Pt1 Rh2 58.8(4) . . ?
C8 Pt1 Rh2 106.0(4) . . ?
P1 Pt1 Rh2 146.07(10) . . ?
Rh1 Pt1 Rh2 58.15(3) . . ?
C3 Pt2 P2 109.7(4) . . ?
C3 Pt2 Rh1 97.9(4) . . ?
P2 Pt2 Rh1 144.52(9) . . ?
C3 Pt2 Rh2 45.1(4) . . ?
P2 Pt2 Rh2 154.63(9) . . ?
Rh1 Pt2 Rh2 57.77(3) . . ?
C3 Pt2 Pt3 92.5(4) . . ?
P2 Pt2 Pt3 140.83(11) . . ?
Rh1 Pt2 Pt3 55.43(2) . . ?
Rh2 Pt2 Pt3 54.25(3) . . ?
C7 Pt3 C5 150.2(5) . . ?
C7 Pt3 P3 102.4(4) . . ?
C5 Pt3 P3 102.5(4) . . ?
C7 Pt3 Rh2 108.4(4) . . ?
C5 Pt3 Rh2 52.2(3) . . ?
P3 Pt3 Rh2 147.58(10) . . ?
C7 Pt3 Rh1 49.9(4) . . ?
C5 Pt3 Rh1 110.5(3) . . ?
P3 Pt3 Rh1 145.94(9) . . ?
Rh2 Pt3 Rh1 59.69(3) . . ?
C7 Pt3 Pt2 73.6(4) . . ?
C5 Pt3 Pt2 76.6(4) . . ?
P3 Pt3 Pt2 143.72(11) . . ?
Rh2 Pt3 Pt2 58.25(3) . . ?
Rh1 Pt3 Pt2 56.49(2) . . ?
C1 Rh1 C8 97.4(7) . . ?
C1 Rh1 C2 100.8(7) . . ?
C8 Rh1 C2 106.7(5) . . ?
C1 Rh1 C7 93.8(6) . . ?
C8 Rh1 C7 89.7(5) . . ?
C2 Rh1 C7 156.2(4) . . ?
C1 Rh1 Pt1 139.6(5) . . ?
C8 Rh1 Pt1 49.6(5) . . ?
C2 Rh1 Pt1 73.6(4) . . ?
C7 Rh1 Pt1 106.7(4) . . ?
C1 Rh1 Rh2 142.7(6) . . ?
C8 Rh1 Rh2 113.8(5) . . ?
C2 Rh1 Rh2 52.1(3) . . ?
C7 Rh1 Rh2 105.7(3) . . ?
Pt1 Rh1 Rh2 64.37(3) . . ?
C1 Rh1 Pt3 137.1(5) . . ?
C8 Rh1 Pt3 99.0(4) . . ?
C2 Rh1 Pt3 111.7(3) . . ?
C7 Rh1 Pt3 47.2(3) . . ?
Pt1 Rh1 Pt3 78.19(3) . . ?
Rh2 Rh1 Pt3 59.63(3) . . ?
C1 Rh1 Pt2 91.2(5) . . ?
C8 Rh1 Pt2 166.9(4) . . ?
C2 Rh1 Pt2 81.1(3) . . ?
C7 Rh1 Pt2 79.9(3) . . ?
Pt1 Rh1 Pt2 125.95(4) . . ?
Rh2 Rh1 Pt2 62.35(3) . . ?
Pt3 Rh1 Pt2 68.08(3) . . ?
C4 Rh2 C3 90.1(6) . . ?
C4 Rh2 C5 100.8(6) . . ?
C3 Rh2 C5 86.4(5) . . ?
C4 Rh2 C2 104.7(6) . . ?
C3 Rh2 C2 88.0(5) . . ?
C5 Rh2 C2 153.9(5) . . ?
C4 Rh2 C6 78.1(6) . . ?
C3 Rh2 C6 165.4(5) . . ?
C5 Rh2 C6 87.5(5) . . ?
C2 Rh2 C6 103.1(5) . . ?
C4 Rh2 Pt3 143.5(5) . . ?
C3 Rh2 Pt3 103.0(4) . . ?
C5 Rh2 Pt3 47.5(4) . . ?
C2 Rh2 Pt3 109.6(3) . . ?
C6 Rh2 Pt3 82.3(3) . . ?
C4 Rh2 Rh1 151.5(4) . . ?
C3 Rh2 Rh1 98.3(3) . . ?
C5 Rh2 Rh1 106.9(4) . . ?
C2 Rh2 Rh1 48.9(3) . . ?
C6 Rh2 Rh1 96.1(3) . . ?
Pt3 Rh2 Rh1 60.67(3) . . ?
C4 Rh2 Pt2 133.4(4) . . ?
C3 Rh2 Pt2 43.3(4) . . ?
C5 Rh2 Pt2 80.5(4) . . ?
C2 Rh2 Pt2 78.0(3) . . ?
C6 Rh2 Pt2 147.8(3) . . ?
Pt3 Rh2 Pt2 67.50(3) . . ?
Rh1 Rh2 Pt2 59.88(3) . . ?
C4 Rh2 Pt1 106.8(4) . . ?
C3 Rh2 Pt1 153.6(3) . . ?
C5 Rh2 Pt1 109.5(4) . . ?
C2 Rh2 Pt1 68.4(3) . . ?
C6 Rh2 Pt1 40.7(3) . . ?
Pt3 Rh2 Pt1 75.52(3) . . ?
Rh1 Rh2 Pt1 57.48(3) . . ?
Pt2 Rh2 Pt1 116.73(3) . . ?
C10 P1 C14 108.1(8) . . ?
C10 P1 C18 108.0(9) . . ?
C14 P1 C18 109.7(9) . . ?
C10 P1 Pt1 112.4(5) . . ?
C14 P1 Pt1 111.9(5) . . ?
C18 P1 Pt1 106.6(6) . . ?
C26 P2 C30 105.8(7) . . ?
C26 P2 C22 108.7(8) . . ?
C30 P2 C22 111.0(8) . . ?
C26 P2 Pt2 113.9(5) . . ?
C30 P2 Pt2 106.6(5) . . ?
C22 P2 Pt2 110.7(6) . . ?
C38 P3 C42 104.7(12) . . ?
C38 P3 C34 111.0(10) . . ?
C42 P3 C34 104.8(13) . . ?
C38 P3 Pt3 111.9(6) . . ?
C42 P3 Pt3 113.6(7) . . ?
C34 P3 Pt3 110.6(7) . . ?
O1 C1 Rh1 177.1(14) . . ?
O2 C2 Rh1 147.7(11) . . ?
O2 C2 Rh2 133.3(10) . . ?
Rh1 C2 Rh2 79.0(5) . . ?
O3 C3 Pt2 132.1(10) . . ?
O3 C3 Rh2 136.2(10) . . ?
Pt2 C3 Rh2 91.6(6) . . ?
O4 C4 Rh2 177.5(13) . . ?
O5 C5 Pt3 144.8(12) . . ?
O5 C5 Rh2 131.4(10) . . ?
Pt3 C5 Rh2 80.2(4) . . ?
O6 C6 Pt1 155.2(14) . . ?
O6 C6 Rh2 122.4(11) . . ?
Pt1 C6 Rh2 80.5(5) . . ?
O7 C7 Pt3 143.0(11) . . ?
O7 C7 Rh1 132.9(10) . . ?
Pt3 C7 Rh1 83.0(5) . . ?
O8 C8 Rh1 133.1(12) . . ?
O8 C8 Pt1 143.3(11) . . ?
Rh1 C8 Pt1 82.4(6) . . ?
C13 C10 C12 110.5(15) . . ?
C13 C10 C11 104.0(16) . . ?
C12 C10 C11 103.9(15) . . ?
C13 C10 P1 117.7(12) . . ?
C12 C10 P1 109.9(12) . . ?
C11 C10 P1 110.0(12) . . ?
C15 C14 C16 109.1(16) . . ?
C15 C14 C17 107.2(13) . . ?
C16 C14 C17 104.1(16) . . ?
C15 C14 P1 113.7(14) . . ?
C16 C14 P1 107.7(11) . . ?
C17 C14 P1 114.5(12) . . ?
C20 C18 C21 110(2) . . ?
C20 C18 C19 107.7(16) . . ?
C21 C18 C19 109.7(17) . . ?
C20 C18 P1 109.1(15) . . ?
C21 C18 P1 107.9(13) . . ?
C19 C18 P1 112.4(16) . . ?
C24 C22 C25 110.0(18) . . ?
C24 C22 C23 109.1(17) . . ?
C25 C22 C23 112.6(16) . . ?
C24 C22 P2 105.5(13) . . ?
C25 C22 P2 108.7(13) . . ?
C23 C22 P2 110.7(13) . . ?
C31 C30 C33 103.2(14) . . ?
C31 C30 C32 106.8(14) . . ?
C33 C30 C32 107.0(13) . . ?
C31 C30 P2 112.2(12) . . ?
C33 C30 P2 108.6(11) . . ?
C32 C30 P2 117.9(11) . . ?
C27 C26 C28 106.0(13) . . ?
C27 C26 C29 109.5(14) . . ?
C28 C26 C29 102.8(15) . . ?
C27 C26 P2 117.8(12) . . ?
C28 C26 P2 110.6(12) . . ?
C29 C26 P2 109.1(10) . . ?
C36 C34 C37 121(2) . . ?
C36 C34 P3 113.8(15) . . ?
C37 C34 P3 118.8(17) . . ?
C36 C34 C35 102(3) . . ?
C37 C34 C35 101.5(17) . . ?
P3 C34 C35 91.3(16) . . ?
C41 C38 C39 116.1(18) . . ?
C41 C38 C40 101(2) . . ?
C39 C38 C40 96.8(18) . . ?
C41 C38 P3 117.5(16) . . ?
C39 C38 P3 117.3(13) . . ?
C40 C38 P3 102.5(13) . . ?
C45 C42 C44 113.6(19) . . ?
C45 C42 C43 88(3) . . ?
C44 C42 C43 105(2) . . ?
C45 C42 P3 119.2(17) . . ?
C44 C42 P3 120.8(16) . . ?
C43 C42 P3 102(2) . . ?

loop_
_geom_bond_atom_site_label_1
_geom_bond_atom_site_label_2
_geom_bond_distance
_geom_bond_site_symmetry_2
_geom_bond_publ_flag
Pt1 C6 1.909(15) . ?
Pt1 C8 2.076(17) . ?
Pt1 P1 2.358(3) . ?
Pt1 Rh1 2.7008(11) . ?
Pt1 Rh2 2.8877(10) . ?
Pt2 C3 1.954(13) . ?
Pt2 P2 2.289(4) . ?
Pt2 Rh1 2.7821(10) . ?
Pt2 Rh2 2.8490(11) . ?
Pt2 Pt3 3.0953(8) . ?
Pt3 C7 2.030(13) . ?
Pt3 C5 2.035(13) . ?
Pt3 P3 2.336(4) . ?
Pt3 Rh2 2.7190(12) . ?
Pt3 Rh1 2.7476(11) . ?
Rh1 C1 1.807(17) . ?
Rh1 C8 2.024(13) . ?
Rh1 C2 2.090(14) . ?
Rh1 C7 2.116(13) . ?
Rh1 Rh2 2.7208(13) . ?
Rh2 C4 1.887(15) . ?
Rh2 C3 2.018(14) . ?
Rh2 C5 2.181(12) . ?
Rh2 C2 2.187(13) . ?
Rh2 C6 2.506(14) . ?
P1 C10 1.877(15) . ?
P1 C14 1.928(16) . ?
P1 C18 1.95(2) . ?
P2 C26 1.875(14) . ?
P2 C30 1.887(15) . ?
P2 C22 1.936(17) . ?
P3 C38 1.871(19) . ?
P3 C42 1.89(2) . ?
P3 C34 1.90(2) . ?
O1 C1 1.210(19) . ?
O2 C2 1.154(15) . ?
O3 C3 1.185(15) . ?
O4 C4 1.146(16) . ?
O5 C5 1.132(14) . ?
O6 C6 1.141(16) . ?
O7 C7 1.157(15) . ?
O8 C8 1.181(16) . ?
C10 C13 1.56(2) . ?
C10 C12 1.57(2) . ?
C10 C11 1.64(3) . ?
C14 C15 1.48(2) . ?
C14 C16 1.53(2) . ?
C14 C17 1.59(2) . ?
C18 C20 1.50(3) . ?
C18 C21 1.60(3) . ?
C18 C19 1.61(2) . ?
C22 C24 1.46(3) . ?
C22 C25 1.46(3) . ?
C22 C23 1.53(2) . ?
C30 C31 1.49(2) . ?
C30 C33 1.54(2) . ?
C30 C32 1.60(2) . ?
C26 C27 1.53(2) . ?
C26 C28 1.57(2) . ?
C26 C29 1.60(3) . ?
C34 C36 1.36(3) . ?
C34 C37 1.55(3) . ?
C34 C35 1.94(4) . ?
C38 C41 1.31(2) . ?
C38 C39 1.58(2) . ?
C38 C40 1.80(4) . ?
C42 C45 1.45(3) . ?
C42 C44 1.50(3) . ?
C42 C43 1.79(4) . ?
